data_2207407
loop_
_publ_author_name
'Huo, Li-Hua'
'Gao, Shan'
'Ng, Seik Weng'

_publ_section_title
;\m-3-(Carboxylatomethoxy)phenylsulfanylacetato-\k<i>O</i>:<i>O</i>'-bis[aquabis(1,10-phenanthroline-\k^2^<i>N</i>,<i>N</i>')cadmium(II)]
 dinitrate
;
_journal_coeditor_code XU6065
_journal_issue 11
_journal_name_full 'Acta Crystallographica Section E'
_journal_page_first m2357
_journal_page_last m2358
_journal_paper_doi 10.1107/S1600536805033271
_journal_volume 61
_journal_year 2005
_chemical_formula_iupac '[Cd2 (C10 H9 O5 S) (C12 H8 N2)4 (H2 O)2] (N O3)2'
_chemical_formula_moiety 'C58 H44 Cd2 N8 O7 S 2+ , 2N O3 -'
_chemical_formula_sum 'C58 H44 Cd2 N10 O13 S'
_chemical_formula_weight 1345.89
_chemical_name_systematic
;
\m-3-(Carboxylatomethoxy)phenylsulfanylacetato-\kO:O'-bis[aquabis(1,10-
phenanthroline-\k^2^N,N')cadmium(II)] dinitrate
;
_space_group_IT_number 2
_symmetry_cell_setting triclinic
_symmetry_space_group_name_Hall '-P 1'
_symmetry_space_group_name_H-M 'P -1'
_atom_sites_solution_hydrogens geom
_atom_sites_solution_primary direct
_atom_sites_solution_secondary difmap
_audit_creation_method SHELXL97
_cell_angle_alpha 96.70(3)
_cell_angle_beta 100.37(3)
_cell_angle_gamma 101.49(3)
_cell_formula_units_Z 1
_cell_length_a 8.157(2)
_cell_length_b 12.355(3)
_cell_length_c 13.932(3)
_cell_measurement_reflns_used 12523
_cell_measurement_temperature 295(2)
_cell_measurement_theta_max 27.5
_cell_measurement_theta_min 3.0
_cell_volume 1336.4(6)
_computing_cell_refinement 'RAPID AUTO'
_computing_data_collection 'RAPID AUTO (Rigaku, 1998)'
_computing_data_reduction 'CrystalStructure (Rigaku/MSC, 2002)'
_computing_molecular_graphics 'ORTEPII (Johnson, 1976)'
_computing_publication_material SHELXL97
_computing_structure_refinement 'SHELXL97 (Sheldrick, 1997)'
_computing_structure_solution 'SHELXS97 (Sheldrick, 1997)'
_diffrn_ambient_temperature 295(2)
_diffrn_measured_fraction_theta_full 0.99
_diffrn_measured_fraction_theta_max 0.99
_diffrn_measurement_device_type 'Rigaku R-AXIS RAPID IP'
_diffrn_measurement_method \w
_diffrn_radiation_monochromator graphite
_diffrn_radiation_source 'fine-focus sealed tube'
_diffrn_radiation_type MoK\a
_diffrn_radiation_wavelength 0.71073
_diffrn_reflns_av_R_equivalents 0.020
_diffrn_reflns_av_sigmaI/netI 0.026
_diffrn_reflns_limit_h_max 10
_diffrn_reflns_limit_h_min -10
_diffrn_reflns_limit_k_max 16
_diffrn_reflns_limit_k_min -15
_diffrn_reflns_limit_l_max 18
_diffrn_reflns_limit_l_min -15
_diffrn_reflns_number 13173
_diffrn_reflns_theta_full 27.5
_diffrn_reflns_theta_max 27.5
_diffrn_reflns_theta_min 3.0
_diffrn_standards_decay_% 0
_diffrn_standards_interval_count 0
_diffrn_standards_interval_time 0
_diffrn_standards_number 0
_exptl_absorpt_coefficient_mu 0.913
_exptl_absorpt_correction_T_max 0.839
_exptl_absorpt_correction_T_min 0.549
_exptl_absorpt_correction_type multi-scan
_exptl_absorpt_process_details '(ABSCOR; Higashi, 1995)'
_exptl_crystal_colour Colourless
_exptl_crystal_density_diffrn 1.672
_exptl_crystal_density_method 'not measured'
_exptl_crystal_description Block
_exptl_crystal_F_000 678
_exptl_crystal_size_max 0.32
_exptl_crystal_size_mid 0.28
_exptl_crystal_size_min 0.20
_refine_diff_density_max 0.92
_refine_diff_density_min -0.81
_refine_ls_extinction_method none
_refine_ls_goodness_of_fit_ref 1.07
_refine_ls_hydrogen_treatment constr
_refine_ls_matrix_type full
_refine_ls_number_parameters 407
_refine_ls_number_reflns 6052
_refine_ls_number_restraints 48
_refine_ls_restrained_S_all 1.09
_refine_ls_R_factor_all 0.052
_refine_ls_R_factor_gt 0.044
_refine_ls_shift/su_max 0.001
_refine_ls_shift/su_mean 0.000
_refine_ls_structure_factor_coef Fsqd
_refine_ls_weighting_details 'calc w = 1/[\s^2^(Fo^2^)+(0.096P)^2^+0.2549P] where P = (Fo^2^+2Fc^2^)/3'
_refine_ls_weighting_scheme calc
_refine_ls_wR_factor_gt 0.132
_refine_ls_wR_factor_ref 0.140
_reflns_number_gt 5103
_reflns_number_total 6052
_reflns_threshold_expression I>2\s(I)
_cod_data_source_file xu6065.cif
_cod_data_source_block I
_cod_depositor_comments
;
The following automatic conversions were performed:
'_symmetry_cell_setting' value 'Triclinic' changed to 'triclinic'
according to '/home/saulius/struct/CIF-dictionaries/cif_core.dic'
dictionary named 'cif_core.dic' version 2.4.1 from 2010-06-29.

Automatic conversion script
Id: cif_fix_enum 1527 2010-12-29 10:47:43Z saulius 

The following automatic conversions were performed:

'_symmetry_cell_setting' value 'Triclinic' changed to 'triclinic'
according to /home/saulius/struct/CIF-dictionaries/cif_core.dic
dictionary named 'cif_core.dic' version 2.4.1 from 2010-06-29.

Automatic conversion script
Id: cif_fix_values 1715 2011-07-08 13:25:40Z adriana 
;
_cod_database_code 2207407
_cod_database_fobs_code 2207407

loop_
_symmetry_equiv_pos_as_xyz
'x, y, z'
'-x, -y, -z'

loop_
_atom_site_label
_atom_site_fract_x
_atom_site_fract_y
_atom_site_fract_z
_atom_site_U_iso_or_equiv
_atom_site_adp_type
_atom_site_calc_flag
_atom_site_refinement_flags
_atom_site_occupancy
_atom_site_disorder_assembly
_atom_site_disorder_group
_atom_site_type_symbol
Cd1 0.52585(3) 0.24422(2) 0.78603(2) 0.04720(10) Uani d . 1 . . Cd
S1 0.2069(4) 0.4780(3) 0.5691(2) 0.0872(8) Uani d PD 0.50 A -1 S
O1' 0.7944(8) 0.6384(5) 0.5160(4) 0.064(2) Uani d PD 0.50 A -1 O
O1 0.3460(4) 0.3174(3) 0.6819(3) 0.0691(8) Uani d . 1 . . O
O2 0.0987(8) 0.2129(6) 0.6730(6) 0.204(5) Uani d . 1 . . O
O3 0.3613(9) -0.0807(5) 0.7466(4) 0.216(5) Uani d D 1 . . O
O4 0.2270(7) -0.1326(4) 0.8488(3) 0.109(2) Uani d D 1 . . O
O5 0.2158(7) -0.2429(3) 0.7191(3) 0.105(2) Uani d D 1 . . O
O1W 0.2839(5) 0.1308(3) 0.8153(2) 0.0717(8) Uani d . 1 . . O
N1 0.5746(4) 0.3352(2) 0.9505(2) 0.0468(6) Uani d . 1 . . N
N2 0.7239(4) 0.4173(3) 0.8056(2) 0.0513(7) Uani d . 1 . . N
N3 0.6777(4) 0.1072(3) 0.8332(2) 0.0511(7) Uani d . 1 . . N
N4 0.6153(4) 0.1659(3) 0.6494(2) 0.0517(7) Uani d . 1 . . N
N5 0.2684(4) -0.1531(3) 0.7716(2) 0.0597(8) Uani d D 1 . . N
C1 0.5012(6) 0.2964(4) 1.0207(3) 0.0568(9) Uani d . 1 . . C
C2 0.5329(6) 0.3538(4) 1.1160(3) 0.0630(10) Uani d . 1 . . C
C3 0.6424(6) 0.4569(4) 1.1388(3) 0.0670(10) Uani d . 1 . . C
C4 0.7238(5) 0.5011(4) 1.0690(3) 0.0580(10) Uani d . 1 . . C
C5 0.8422(6) 0.6073(4) 1.0863(4) 0.0680(10) Uani d . 1 . . C
C6 0.9160(6) 0.6460(4) 1.0165(4) 0.0710(10) Uani d . 1 . . C
C7 0.8803(5) 0.5850(3) 0.9179(4) 0.0600(10) Uani d . 1 . . C
C8 0.9547(6) 0.6236(4) 0.8427(5) 0.0710(10) Uani d . 1 . . C
C9 0.9101(7) 0.5603(4) 0.7504(4) 0.0750(10) Uani d . 1 . . C
C10 0.7953(6) 0.4580(4) 0.7343(4) 0.0670(10) Uani d . 1 . . C
C11 0.7645(5) 0.4797(3) 0.8966(3) 0.0477(8) Uani d . 1 . . C
C12 0.6860(5) 0.4371(3) 0.9725(3) 0.0472(8) Uani d . 1 . . C
C13 0.7028(7) 0.0749(4) 0.9212(3) 0.0640(10) Uani d . 1 . . C
C14 0.7799(7) -0.0126(4) 0.9427(4) 0.0720(10) Uani d . 1 . . C
C15 0.8367(7) -0.0675(4) 0.8674(4) 0.0770(10) Uani d . 1 . . C
C16 0.8121(6) -0.0380(3) 0.7741(4) 0.0610(10) Uani d . 1 . . C
C17 0.8678(7) -0.0928(4) 0.6940(4) 0.0770(10) Uani d . 1 . . C
C18 0.8410(6) -0.0601(4) 0.6041(4) 0.0760(10) Uani d . 1 . . C
C19 0.7575(5) 0.0286(4) 0.5857(3) 0.0600(10) Uani d . 1 . . C
C20 0.7257(6) 0.0643(4) 0.4928(3) 0.0700(10) Uani d . 1 . . C
C21 0.6409(6) 0.1473(4) 0.4802(3) 0.0680(10) Uani d . 1 . . C
C22 0.5860(6) 0.1953(4) 0.5607(3) 0.0630(10) Uani d . 1 . . C
C23 0.7006(5) 0.0840(3) 0.6624(3) 0.0494(8) Uani d . 1 . . C
C24 0.7310(5) 0.0509(3) 0.7601(3) 0.0500(8) Uani d . 1 . . C
C25 0.1930(6) 0.2827(4) 0.6482(3) 0.0630(10) Uani d D 1 . . C
C26 0.093(2) 0.3460(10) 0.5790(10) 0.076(3) Uani d PD 0.50 A -1 C
C26' 0.886(2) 0.664(2) 0.4380(10) 0.076(3) Uani d PD 0.50 . -1 C
C27 0.3708(8) 0.4596(6) 0.5117(5) 0.064(4) Uani d PGDU 0.50 A -1 C
C28 0.3592(7) 0.3687(5) 0.4399(5) 0.075(3) Uani d PGU 0.50 A -1 C
C29 0.4908(9) 0.3661(4) 0.3892(4) 0.080(3) Uani d PGU 0.50 A -1 C
C30 0.6338(8) 0.4543(5) 0.4103(5) 0.073(2) Uani d PGU 0.50 A -1 C
C31 0.6453(8) 0.5452(5) 0.4821(5) 0.069(5) Uani d PGDU 0.50 A -1 C
C32 0.5140(10) 0.5478(5) 0.5328(5) 0.072(2) Uani d PGU 0.50 A -1 C
H1W1 0.1985 0.1480 0.7862 0.086 Uiso calc R 1 . . H
H1W2 0.2814 0.0653 0.7953 0.086 Uiso calc R 1 . . H
H1 0.4245 0.2271 1.0052 0.068 Uiso calc R 1 . . H
H2 0.4807 0.3228 1.1637 0.076 Uiso calc R 1 . . H
H3 0.6621 0.4974 1.2020 0.081 Uiso calc R 1 . . H
H5 0.8678 0.6504 1.1487 0.081 Uiso calc R 1 . . H
H6 0.9936 0.7149 1.0315 0.085 Uiso calc R 1 . . H
H8 1.0341 0.6916 0.8547 0.085 Uiso calc R 1 . . H
H9 0.9568 0.5861 0.6989 0.090 Uiso calc R 1 . . H
H10 0.7666 0.4159 0.6714 0.081 Uiso calc R 1 . . H
H13 0.6665 0.1134 0.9719 0.077 Uiso calc R 1 . . H
H14 0.7927 -0.0333 1.0052 0.086 Uiso calc R 1 . . H
H15 0.8920 -0.1250 0.8797 0.092 Uiso calc R 1 . . H
H17 0.9226 -0.1511 0.7036 0.093 Uiso calc R 1 . . H
H18 0.8782 -0.0966 0.5527 0.092 Uiso calc R 1 . . H
H20 0.7630 0.0308 0.4400 0.084 Uiso calc R 1 . . H
H21 0.6201 0.1716 0.4193 0.081 Uiso calc R 1 . . H
H22 0.5254 0.2509 0.5515 0.076 Uiso calc R 1 . . H
H26A -0.0101 0.3533 0.6016 0.092 Uiso calc PR 0.50 A -1 H
H26B 0.0583 0.3008 0.5132 0.092 Uiso calc PR 0.50 A -1 H
H26C 0.9108 0.5954 0.4095 0.092 Uiso calc PR 0.50 . -1 H
H26D 0.9957 0.7141 0.4692 0.092 Uiso calc PR 0.50 . -1 H
H28 0.2635 0.3096 0.4258 0.090 Uiso calc PR 0.50 A -1 H
H29 0.4830 0.3053 0.3411 0.096 Uiso calc PR 0.50 A -1 H
H30 0.7218 0.4526 0.3763 0.088 Uiso calc PR 0.50 A -1 H
H32 0.5216 0.6086 0.5808 0.087 Uiso calc PR 0.50 A -1 H

loop_
_atom_site_aniso_label
_atom_site_aniso_U_11
_atom_site_aniso_U_22
_atom_site_aniso_U_33
_atom_site_aniso_U_12
_atom_site_aniso_U_13
_atom_site_aniso_U_23
Cd1 0.0562(2) 0.0408(2) 0.0445(2) 0.00920(10) 0.01410(10) 0.00350(10)
S1 0.100(2) 0.080(2) 0.092(2) 0.037(2) 0.027(2) 0.017(2)
O1' 0.077(4) 0.063(3) 0.037(3) -0.010(3) 0.007(2) 0.002(2)
O1 0.056(2) 0.069(2) 0.087(2) 0.0150(10) 0.014(2) 0.029(2)
O2 0.123(5) 0.206(6) 0.212(7) -0.091(5) -0.081(5) 0.147(6)
O3 0.265(8) 0.197(6) 0.102(4) -0.153(6) 0.098(5) -0.053(4)
O4 0.133(4) 0.116(3) 0.079(3) 0.020(3) 0.048(3) -0.006(2)
O5 0.159(4) 0.058(2) 0.098(3) -0.003(2) 0.061(3) -0.003(2)
O1W 0.073(2) 0.059(2) 0.076(2) -0.0040(10) 0.018(2) 0.010(2)
N1 0.054(2) 0.0420(10) 0.047(2) 0.0150(10) 0.0150(10) 0.0050(10)
N2 0.054(2) 0.048(2) 0.056(2) 0.0120(10) 0.0140(10) 0.0140(10)
N3 0.063(2) 0.042(2) 0.046(2) 0.0090(10) 0.0120(10) 0.0000(10)
N4 0.056(2) 0.052(2) 0.044(2) 0.0080(10) 0.0140(10) 0.0020(10)
N5 0.069(2) 0.057(2) 0.052(2) 0.003(2) 0.019(2) 0.013(2)
C1 0.066(2) 0.055(2) 0.057(2) 0.022(2) 0.022(2) 0.012(2)
C2 0.077(3) 0.075(3) 0.051(2) 0.036(2) 0.025(2) 0.012(2)
C3 0.069(3) 0.084(3) 0.049(2) 0.035(2) 0.006(2) -0.010(2)
C4 0.052(2) 0.059(2) 0.061(2) 0.026(2) 0.001(2) -0.010(2)
C5 0.063(3) 0.053(2) 0.074(3) 0.016(2) -0.003(2) -0.018(2)
C6 0.054(2) 0.044(2) 0.103(4) 0.012(2) -0.002(2) -0.010(2)
C7 0.042(2) 0.045(2) 0.092(3) 0.013(2) 0.006(2) 0.007(2)
C8 0.054(2) 0.047(2) 0.116(4) 0.009(2) 0.023(2) 0.025(2)
C9 0.070(3) 0.070(3) 0.095(4) 0.012(2) 0.030(3) 0.034(3)
C10 0.066(3) 0.068(3) 0.070(3) 0.007(2) 0.021(2) 0.023(2)
C11 0.041(2) 0.037(2) 0.064(2) 0.0130(10) 0.006(2) 0.004(2)
C12 0.044(2) 0.044(2) 0.054(2) 0.0210(10) 0.005(2) 0.000(2)
C13 0.079(3) 0.054(2) 0.057(2) 0.014(2) 0.011(2) 0.010(2)
C14 0.093(4) 0.056(2) 0.066(3) 0.021(2) 0.008(2) 0.014(2)
C15 0.083(3) 0.055(2) 0.089(4) 0.028(2) -0.002(3) 0.008(2)
C16 0.060(2) 0.048(2) 0.073(3) 0.015(2) 0.009(2) 0.000(2)
C17 0.075(3) 0.065(3) 0.090(4) 0.031(2) 0.008(3) -0.010(3)
C18 0.064(3) 0.072(3) 0.087(3) 0.019(2) 0.022(2) -0.022(3)
C19 0.045(2) 0.065(2) 0.063(2) 0.001(2) 0.017(2) -0.013(2)
C20 0.062(3) 0.084(3) 0.057(2) 0.001(2) 0.026(2) -0.014(2)
C21 0.070(3) 0.083(3) 0.047(2) 0.006(2) 0.018(2) 0.004(2)
C22 0.071(3) 0.066(3) 0.052(2) 0.011(2) 0.016(2) 0.008(2)
C23 0.045(2) 0.049(2) 0.049(2) 0.005(2) 0.013(2) -0.006(2)
C24 0.047(2) 0.040(2) 0.058(2) 0.0060(10) 0.009(2) -0.002(2)
C25 0.064(3) 0.060(2) 0.056(2) 0.000(2) 0.010(2) 0.004(2)
C26 0.049(3) 0.091(4) 0.099(6) 0.027(3) 0.019(3) 0.027(4)
C26' 0.049(3) 0.091(4) 0.099(6) 0.027(3) 0.019(3) 0.027(4)
C27 0.086(8) 0.057(7) 0.055(7) 0.032(6) 0.007(6) 0.012(6)
C28 0.101(7) 0.055(4) 0.066(5) 0.019(4) 0.004(5) 0.010(4)
C29 0.124(7) 0.060(5) 0.059(5) 0.033(5) 0.023(5) 0.001(4)
C30 0.100(6) 0.077(5) 0.057(4) 0.036(5) 0.027(4) 0.025(4)
C31 0.088(8) 0.066(8) 0.055(7) 0.023(6) 0.014(7) 0.008(6)
C32 0.086(6) 0.070(5) 0.062(5) 0.036(5) 0.005(4) 0.001(4)

loop_
_atom_type_symbol
_atom_type_description
_atom_type_scat_dispersion_real
_atom_type_scat_dispersion_imag
_atom_type_scat_source
C C 0.0033 0.0016 'International Tables Vol C Tables 4.2.6.8 and 6.1.1.4'
H H 0.0000 0.0000 'International Tables Vol C Tables 4.2.6.8 and 6.1.1.4'
N N 0.0061 0.0033 'International Tables Vol C Tables 4.2.6.8 and 6.1.1.4'
O O 0.0106 0.0060 'International Tables Vol C Tables 4.2.6.8 and 6.1.1.4'
S S 0.1246 0.1234 'International Tables Vol C Tables 4.2.6.8 and 6.1.1.4'
Cd Cd -0.8075 1.2024 'International Tables Vol C Tables 4.2.6.8 and 6.1.1.4'

loop_
_geom_angle_atom_site_label_1
_geom_angle_atom_site_label_2
_geom_angle_atom_site_label_3
_geom_angle_site_symmetry_1
_geom_angle_site_symmetry_3
_geom_angle
_geom_angle_publ_flag
O1 Cd1 O1W . . 86.80(10) yes
O1 Cd1 N1 . . 111.70(10) yes
O1 Cd1 N2 . . 86.50(10) yes
O1 Cd1 N3 . . 155.00(10) yes
O1 Cd1 N4 . . 88.60(10) yes
O1W Cd1 N1 . . 87.60(10) yes
O1W Cd1 N2 . . 152.80(10) yes
O1W Cd1 N3 . . 87.80(10) yes
O1W Cd1 N4 . . 112.10(10) yes
N1 Cd1 N2 . . 70.70(10) yes
N1 Cd1 N3 . . 92.40(10) yes
N1 Cd1 N4 . . 153.00(10) yes
N2 Cd1 N3 . . 108.60(10) yes
N2 Cd1 N4 . . 94.00(10) yes
N3 Cd1 N4 . . 70.90(10) yes
C27 S1 C26 . . 107.4(7) no
C26' O1' C31 . . 112.6(9) no
C25 O1 Cd1 . . 129.3(3) no
C1 N1 C12 . . 118.6(3) no
C1 N1 Cd1 . . 125.5(3) no
C12 N1 Cd1 . . 115.9(2) no
C10 N2 C11 . . 118.4(4) no
C10 N2 Cd1 . . 125.3(3) no
C11 N2 Cd1 . . 116.2(3) no
C13 N3 C24 . . 117.4(4) no
C13 N3 Cd1 . . 126.6(3) no
C24 N3 Cd1 . . 115.7(3) no
C22 N4 C23 . . 118.2(4) no
C22 N4 Cd1 . . 124.6(3) no
C23 N4 Cd1 . . 117.2(2) no
O3 N5 O4 . . 117.4(4) no
O3 N5 O5 . . 120.1(4) no
O4 N5 O5 . . 122.5(4) no
N1 C1 C2 . . 123.2(4) no
Cd1 O1W H1W1 . . 109.5 no
C3 C2 C1 . . 118.8(4) no
C2 C3 C4 . . 120.6(4) no
C3 C4 C12 . . 117.6(4) no
C3 C4 C5 . . 124.6(4) no
C12 C4 C5 . . 117.8(4) no
C6 C5 C4 . . 122.1(4) no
C5 C6 C7 . . 122.1(4) no
C8 C7 C11 . . 118.2(4) no
C8 C7 C6 . . 123.5(4) no
C11 C7 C6 . . 118.3(4) no
C9 C8 C7 . . 119.3(4) no
C8 C9 C10 . . 119.7(5) no
N2 C10 C9 . . 122.6(5) no
N2 C11 C7 . . 121.9(4) no
N2 C11 C12 . . 118.5(3) no
C7 C11 C12 . . 119.7(4) no
N1 C12 C4 . . 121.2(4) no
N1 C12 C11 . . 118.8(3) no
C4 C12 C11 . . 120.1(4) no
N3 C13 C14 . . 124.3(5) no
C15 C14 C13 . . 117.3(5) no
C16 C15 C14 . . 120.7(4) no
C15 C16 C24 . . 117.4(4) no
C15 C16 C17 . . 122.6(4) no
C24 C16 C17 . . 120.1(4) no
C18 C17 C16 . . 120.1(5) no
C17 C18 C19 . . 122.0(4) no
C23 C19 C20 . . 116.9(4) no
C23 C19 C18 . . 119.4(5) no
C20 C19 C18 . . 123.7(4) no
C21 C20 C19 . . 120.4(4) no
C20 C21 C22 . . 118.3(4) no
N4 C22 C21 . . 123.5(5) no
N4 C23 C19 . . 122.7(4) no
N4 C23 C24 . . 118.1(3) no
C19 C23 C24 . . 119.2(4) no
N3 C24 C16 . . 122.9(4) no
N3 C24 C23 . . 118.0(3) no
C16 C24 C23 . . 119.2(4) no
O2 C25 O1 . . 127.7(5) no
O2 C25 C26 . . 110.0(6) no
O1 C25 C26 . . 121.3(6) no
O2 C25 C26' . 2_666 115.3(7) no
O1 C25 C26' . 2_666 117.0(6) no
C25 C26 S1 . . 114.3(7) no
O1' C26' C25 . 2_666 120.4(8) no
C28 C27 C32 . . 120.0 no
C28 C27 S1 . . 123.6(4) no
C32 C27 S1 . . 116.0(4) no
C27 C28 C29 . . 120.0 no
C30 C29 C28 . . 120.0 no
C29 C30 C31 . . 120.0 no
C32 C31 C30 . . 120.0 no
C32 C31 O1' . . 114.9(5) no
C30 C31 O1' . . 124.9(5) no
C31 C32 C27 . . 120.0 no
Cd1 O1W H1W2 . . 109.5 no
H1W1 O1W H1W2 . . 109.5 no
N1 C1 H1 . . 118.4 no
C2 C1 H1 . . 118.4 no
C3 C2 H2 . . 120.6 no
C1 C2 H2 . . 120.6 no
C2 C3 H3 . . 119.7 no
C4 C3 H3 . . 119.7 no
C6 C5 H5 . . 119.0 no
C4 C5 H5 . . 119.0 no
C5 C6 H6 . . 119.0 no
C7 C6 H6 . . 119.0 no
C9 C8 H8 . . 120.4 no
C7 C8 H8 . . 120.4 no
C8 C9 H9 . . 120.2 no
C10 C9 H9 . . 120.2 no
N2 C10 H10 . . 118.7 no
C9 C10 H10 . . 118.7 no
N3 C13 H13 . . 117.8 no
C14 C13 H13 . . 117.8 no
C15 C14 H14 . . 121.4 no
C13 C14 H14 . . 121.4 no
C16 C15 H15 . . 119.7 no
C14 C15 H15 . . 119.7 no
C18 C17 H17 . . 120.0 no
C16 C17 H17 . . 120.0 no
C17 C18 H18 . . 119.0 no
C19 C18 H18 . . 119.0 no
C21 C20 H20 . . 119.8 no
C19 C20 H20 . . 119.8 no
C20 C21 H21 . . 120.9 no
C22 C21 H21 . . 120.9 no
N4 C22 H22 . . 118.2 no
C21 C22 H22 . . 118.2 no
C25 C26 H26A . . 108.7 no
S1 C26 H26A . . 108.7 no
C25 C26 H26B . . 108.7 no
S1 C26 H26B . . 108.7 no
H26A C26 H26B . . 107.6 no
O1' C26' H26C . . 107.2 no
C25 C26' H26C 2_666 . 107.2 no
O1' C26' H26D . . 107.2 no
C25 C26' H26D 2_666 . 107.2 no
H26C C26' H26D . . 106.8 no
C27 C28 H28 . . 120.0 no
C29 C28 H28 . . 120.0 no
C30 C29 H29 . . 120.0 no
C28 C29 H29 . . 120.0 no
C29 C30 H30 . . 120.0 no
C31 C30 H30 . . 120.0 no
C31 C32 H32 . . 120.0 no
C27 C32 H32 . . 120.0 no

loop_
_geom_bond_atom_site_label_1
_geom_bond_atom_site_label_2
_geom_bond_site_symmetry_2
_geom_bond_distance
_geom_bond_publ_flag
Cd1 O1 . 2.267(3) yes
Cd1 O1W . 2.312(3) yes
Cd1 N1 . 2.359(3) yes
Cd1 N2 . 2.364(3) yes
Cd1 N3 . 2.374(3) yes
Cd1 N4 . 2.332(3) yes
S1 C26 . 1.750(10) yes
S1 C27 . 1.716(6) yes
O1' C26' . 1.460(10) yes
O1' C31 . 1.462(6) yes
O1 C25 . 1.221(5) no
O2 C25 . 1.165(6) no
O3 N5 . 1.180(5) no
O4 N5 . 1.199(4) no
O5 N5 . 1.207(4) no
N1 C1 . 1.324(5) no
N1 C12 . 1.363(5) no
N2 C10 . 1.337(5) no
N2 C11 . 1.353(5) no
N3 C13 . 1.326(5) no
N3 C24 . 1.351(5) no
N4 C22 . 1.323(5) no
N4 C23 . 1.349(5) no
C1 C2 . 1.385(6) no
C2 C3 . 1.368(7) no
C3 C4 . 1.377(7) no
C4 C12 . 1.426(5) no
C4 C5 . 1.432(7) no
C5 C6 . 1.320(8) no
C6 C7 . 1.438(7) no
C7 C8 . 1.387(7) no
C7 C11 . 1.411(5) no
C8 C9 . 1.371(8) no
C9 C10 . 1.382(7) no
C11 C12 . 1.430(6) no
C13 C14 . 1.390(7) no
C14 C15 . 1.382(8) no
C15 C16 . 1.382(7) no
C16 C24 . 1.405(6) no
C16 C17 . 1.428(7) no
C17 C18 . 1.356(8) no
C18 C19 . 1.424(7) no
C19 C23 . 1.400(5) no
C19 C20 . 1.413(7) no
C20 C21 . 1.357(8) no
C21 C22 . 1.394(6) no
C23 C24 . 1.460(6) no
C25 C26 . 1.533(9) no
C25 C26' 2_666 1.535(9) no
C26' C25 2_666 1.535(9) no
C27 C28 . 1.39 no
C27 C32 . 1.39 no
C28 C29 . 1.39 no
C29 C30 . 1.39 no
C30 C31 . 1.39 no
C31 C32 . 1.39 no
O1W H1W1 . 0.82 no
O1W H1W2 . 0.82 no
C1 H1 . 0.93 no
C2 H2 . 0.93 no
C3 H3 . 0.93 no
C5 H5 . 0.93 no
C6 H6 . 0.93 no
C8 H8 . 0.93 no
C9 H9 . 0.93 no
C10 H10 . 0.93 no
C13 H13 . 0.93 no
C14 H14 . 0.93 no
C15 H15 . 0.93 no
C17 H17 . 0.93 no
C18 H18 . 0.93 no
C20 H20 . 0.93 no
C21 H21 . 0.93 no
C22 H22 . 0.93 no
C26 H26A . 0.97 no
C26 H26B . 0.97 no
C26' H26C . 0.97 no
C26' H26D . 0.97 no
C28 H28 . 0.93 no
C29 H29 . 0.93 no
C30 H30 . 0.93 no
C32 H32 . 0.93 no

loop_
_geom_hbond_atom_site_label_D
_geom_hbond_atom_site_label_H
_geom_hbond_atom_site_label_A
_geom_hbond_distance_DH
_geom_hbond_distance_HA
_geom_hbond_distance_DA
_geom_hbond_angle_DHA
_geom_hbond_publ_flag
O1W H1W1 O2 0.82 1.97 2.692(6) 146 yes
O1W H1W2 O3 0.82 2.12 2.904(8) 161 yes

loop_
_geom_torsion_atom_site_label_1
_geom_torsion_atom_site_label_2
_geom_torsion_atom_site_label_3
_geom_torsion_atom_site_label_4
_geom_torsion_site_symmetry_4
_geom_torsion
_geom_torsion_publ_flag
O1W Cd1 O1 C25 . -13.4(4) no
N4 Cd1 O1 C25 . 98.8(4) no
N1 Cd1 O1 C25 . -99.5(4) no
N2 Cd1 O1 C25 . -167.1(4) no
N3 Cd1 O1 C25 . 64.4(5) no
O1 Cd1 N1 C1 . 101.3(3) no
O1W Cd1 N1 C1 . 15.7(3) no
N4 Cd1 N1 C1 . -122.5(3) no
N2 Cd1 N1 C1 . 179.2(3) no
N3 Cd1 N1 C1 . -72.0(3) no
O1 Cd1 N1 C12 . -77.5(3) no
O1W Cd1 N1 C12 . -163.0(3) no
N4 Cd1 N1 C12 . 58.7(4) no
N2 Cd1 N1 C12 . 0.4(2) no
N3 Cd1 N1 C12 . 109.2(2) no
O1 Cd1 N2 C10 . -64.7(4) no
O1W Cd1 N2 C10 . -140.6(4) no
N4 Cd1 N2 C10 . 23.7(4) no
N1 Cd1 N2 C10 . -179.1(4) no
N3 Cd1 N2 C10 . 94.9(4) no
O1 Cd1 N2 C11 . 114.2(3) no
O1W Cd1 N2 C11 . 38.3(4) no
N4 Cd1 N2 C11 . -157.4(3) no
N1 Cd1 N2 C11 . -0.2(2) no
N3 Cd1 N2 C11 . -86.2(3) no
O1 Cd1 N3 C13 . -140.4(4) no
O1W Cd1 N3 C13 . -62.8(4) no
N4 Cd1 N3 C13 . -177.1(4) no
N1 Cd1 N3 C13 . 24.6(4) no
N2 Cd1 N3 C13 . 95.0(4) no
O1 Cd1 N3 C24 . 33.9(4) no
O1W Cd1 N3 C24 . 111.5(3) no
N4 Cd1 N3 C24 . -2.9(3) no
N1 Cd1 N3 C24 . -161.1(3) no
N2 Cd1 N3 C24 . -90.7(3) no
O1 Cd1 N4 C22 . 15.2(3) no
O1W Cd1 N4 C22 . 101.2(4) no
N1 Cd1 N4 C22 . -124.8(4) no
N2 Cd1 N4 C22 . -71.2(3) no
N3 Cd1 N4 C22 . -179.4(4) no
O1 Cd1 N4 C23 . -163.8(3) no
O1W Cd1 N4 C23 . -77.9(3) no
N1 Cd1 N4 C23 . 56.2(4) no
N2 Cd1 N4 C23 . 109.8(3) no
N3 Cd1 N4 C23 . 1.5(3) no
C12 N1 C1 C2 . -0.5(6) no
Cd1 N1 C1 C2 . -179.3(3) no
N1 C1 C2 C3 . 1.5(7) no
C1 C2 C3 C4 . -2.1(7) no
C2 C3 C4 C12 . 1.6(6) no
C2 C3 C4 C5 . -179.1(4) no
C3 C4 C5 C6 . -179.7(4) no
C12 C4 C5 C6 . -0.4(6) no
C4 C5 C6 C7 . 1.1(7) no
C5 C6 C7 C8 . 179.6(4) no
C5 C6 C7 C11 . -1.1(6) no
C11 C7 C8 C9 . 1.9(6) no
C6 C7 C8 C9 . -178.8(4) no
C7 C8 C9 C10 . -1.7(7) no
C11 N2 C10 C9 . 0.9(7) no
Cd1 N2 C10 C9 . 179.7(4) no
C8 C9 C10 N2 . 0.3(8) no
C10 N2 C11 C7 . -0.6(6) no
Cd1 N2 C11 C7 . -179.6(3) no
C10 N2 C11 C12 . 178.9(4) no
Cd1 N2 C11 C12 . 0.0(4) no
C8 C7 C11 N2 . -0.8(6) no
C6 C7 C11 N2 . 179.8(4) no
C8 C7 C11 C12 . 179.7(4) no
C6 C7 C11 C12 . 0.3(5) no
C1 N1 C12 C4 . 0.1(5) no
Cd1 N1 C12 C4 . 179.0(3) no
C1 N1 C12 C11 . -179.5(3) no
Cd1 N1 C12 C11 . -0.6(4) no
C3 C4 C12 N1 . -0.6(5) no
C5 C4 C12 N1 . -180.0(3) no
C3 C4 C12 C11 . 178.9(3) no
C5 C4 C12 C11 . -0.4(5) no
N2 C11 C12 N1 . 0.4(5) no
C7 C11 C12 N1 . 180.0(3) no
N2 C11 C12 C4 . -179.1(3) no
C7 C11 C12 C4 . 0.4(5) no
C24 N3 C13 C14 . -0.1(7) no
Cd1 N3 C13 C14 . 174.1(4) no
N3 C13 C14 C15 . 1.4(8) no
C13 C14 C15 C16 . -2.0(8) no
C14 C15 C16 C24 . 1.3(7) no
C14 C15 C16 C17 . -179.6(5) no
C15 C16 C17 C18 . -179.7(5) no
C24 C16 C17 C18 . -0.7(7) no
C16 C17 C18 C19 . -0.1(8) no
C17 C18 C19 C23 . -0.1(7) no
C17 C18 C19 C20 . -179.3(5) no
C23 C19 C20 C21 . -1.1(6) no
C18 C19 C20 C21 . 178.1(4) no
C19 C20 C21 C22 . -0.4(7) no
C23 N4 C22 C21 . -1.1(7) no
Cd1 N4 C22 C21 . 179.9(3) no
C20 C21 C22 N4 . 1.6(7) no
C22 N4 C23 C19 . -0.6(6) no
Cd1 N4 C23 C19 . 178.5(3) no
C22 N4 C23 C24 . -179.3(4) no
Cd1 N4 C23 C24 . -0.2(4) no
C20 C19 C23 N4 . 1.7(6) no
C18 C19 C23 N4 . -177.6(4) no
C20 C19 C23 C24 . -179.7(4) no
C18 C19 C23 C24 . 1.1(6) no
C13 N3 C24 C16 . -0.7(6) no
Cd1 N3 C24 C16 . -175.6(3) no
C13 N3 C24 C23 . 178.7(4) no
Cd1 N3 C24 C23 . 3.9(4) no
C15 C16 C24 N3 . 0.1(6) no
C17 C16 C24 N3 . -179.0(4) no
C15 C16 C24 C23 . -179.3(4) no
C17 C16 C24 C23 . 1.6(6) no
N4 C23 C24 N3 . -2.5(5) no
C19 C23 C24 N3 . 178.7(3) no
N4 C23 C24 C16 . 176.9(4) no
C19 C23 C24 C16 . -1.8(5) no
Cd1 O1 C25 O2 . 12.0(10) no
Cd1 O1 C25 C26 . 180.0(10) no
Cd1 O1 C25 C26' 2_666 -166.9(9) no
O2 C25 C26 S1 . 160.0(10) no
O1 C25 C26 S1 . -10(2) no
C27 S1 C26 C25 . 67.0(10) no
C31 O1' C26' C25 2_666 70(2) no
C26 S1 C27 C28 . 32.9(7) no
C26 S1 C27 C32 . -153.9(5) no
S1 C27 C28 C29 . 172.9(5) no
C29 C30 C31 O1' . 175.0(7) no
C26' O1' C31 C32 . -151.9(6) no
C26' O1' C31 C30 . 33.0(10) no
O1' C31 C32 C27 . -175.5(6) no
S1 C27 C32 C31 . -173.4(5) no
